data_7708539
loop_
_publ_author_name
'Yu, Zong-Mei'
'Zhao, Sheng-Ze'
'Wang, Yu-Ting'
'Xu, Peng-Yu'
'Qin, Chun-Yan'
'Li, Yong-Hua'
'Zhou, Xin-Hui'
'Wang, Shi'

_publ_section_title
;
 Anion-driven supramolecular modulation of spin-crossover properties in
 mononuclear iron(III) Schiff-base complexes.
;
_journal_name_full 'Dalton transactions (Cambridge, England : 2003)'
_journal_paper_doi 10.1039/d1dt02394b
_journal_year 2021
_chemical_formula_sum 'C20 H22 F2 Fe N5 O5'
_chemical_formula_weight 506.27
_space_group_crystal_system monoclinic
_space_group_IT_number 14
_space_group_name_Hall '-P 2yn'
_space_group_name_H-M_alt 'P 1 21/n 1'
_atom_sites_solution_hydrogens mixed
_audit_creation_method SHELXL-2014/7
_audit_update_record
;
2021-07-19 deposited with the CCDC.	2021-10-08 downloaded from the CCDC.
;
_cell_angle_alpha 90
_cell_angle_beta 110.497(12)
_cell_angle_gamma 90
_cell_formula_units_Z 8
_cell_length_a 18.222(9)
_cell_length_b 13.004(6)
_cell_length_c 18.856(9)
_cell_measurement_reflns_used 8188
_cell_measurement_temperature 110(2)
_cell_measurement_theta_max 25.99
_cell_measurement_theta_min 2.48
_cell_volume 4185(3)
_computing_structure_refinement 'SHELXL-2014/7 (Sheldrick, 2014)'
_diffrn_ambient_temperature 110(2)
_diffrn_measured_fraction_theta_full 0.994
_diffrn_measured_fraction_theta_max 0.994
_diffrn_measurement_device_type 'CCD area detector'
_diffrn_measurement_method 'phi and omega scans'
_diffrn_radiation_type MoK\a
_diffrn_radiation_wavelength 0.71073
_diffrn_reflns_av_R_equivalents 0.0581
_diffrn_reflns_av_unetI/netI 0.0564
_diffrn_reflns_Laue_measured_fraction_full 0.994
_diffrn_reflns_Laue_measured_fraction_max 0.994
_diffrn_reflns_limit_h_max 22
_diffrn_reflns_limit_h_min -22
_diffrn_reflns_limit_k_max 16
_diffrn_reflns_limit_k_min -14
_diffrn_reflns_limit_l_max 23
_diffrn_reflns_limit_l_min -20
_diffrn_reflns_number 27628
_diffrn_reflns_point_group_measured_fraction_full 0.994
_diffrn_reflns_point_group_measured_fraction_max 0.994
_diffrn_reflns_theta_full 25.242
_diffrn_reflns_theta_max 25.999
_diffrn_reflns_theta_min 2.484
_exptl_absorpt_coefficient_mu 0.783
_exptl_crystal_colour black
_exptl_crystal_density_diffrn 1.607
_exptl_crystal_description needle
_exptl_crystal_F_000 2088
_exptl_crystal_preparation 'Magnetic properties'
_exptl_crystal_size_max 0.140
_exptl_crystal_size_mid 0.130
_exptl_crystal_size_min 0.120
_refine_diff_density_max 0.806
_refine_diff_density_min -1.158
_refine_diff_density_rms 0.088
_refine_ls_extinction_method none
_refine_ls_goodness_of_fit_ref 1.052
_refine_ls_hydrogen_treatment mixed
_refine_ls_matrix_type full
_refine_ls_number_parameters 611
_refine_ls_number_reflns 8188
_refine_ls_number_restraints 0
_refine_ls_restrained_S_all 1.052
_refine_ls_R_factor_all 0.0815
_refine_ls_R_factor_gt 0.0629
_refine_ls_shift/su_max 0.000
_refine_ls_shift/su_mean 0.000
_refine_ls_structure_factor_coef Fsqd
_refine_ls_weighting_details 'w=1/[\s^2^(Fo^2^)+(0.0679P)^2^+10.5467P] where P=(Fo^2^+2Fc^2^)/3'
_refine_ls_weighting_scheme calc
_refine_ls_wR_factor_gt 0.1564
_refine_ls_wR_factor_ref 0.1712
_reflns_Friedel_coverage 0.000
_reflns_number_gt 6408
_reflns_number_total 8188
_reflns_threshold_expression 'I > 2\s(I)'
_cod_data_source_file d1dt02394b2.cif
_cod_data_source_block 1111
_cod_depositor_comments
;

2024-09-23
Z value and formula fixed to values more according to usual
chemical conventions.                 miguel
;
_cod_original_formula_sum 'C40 H44 F4 Fe2 N10 O10'
_cod_original_formula_weight 1012.55
_cod_original_formula_units_Z 4
_cod_original_cell_volume 4185(4)
_cod_original_sg_symbol_H-M 'P 21/n'
_cod_database_code 7708539
_shelx_shelxl_version_number 2014/7
_shelx_space_group_comment
;
The symmetry employed for this shelxl refinement is uniquely defined
by the following loop, which should always be used as a source of
symmetry information in preference to the above space-group names.
They are only intended as comments.
;

loop_
_space_group_symop_operation_xyz
'x, y, z'
'-x+1/2, y+1/2, -z+1/2'
'-x, -y, -z'
'x-1/2, -y-1/2, z-1/2'

loop_
_atom_site_label
_atom_site_type_symbol
_atom_site_fract_x
_atom_site_fract_y
_atom_site_fract_z
_atom_site_U_iso_or_equiv
_atom_site_adp_type
_atom_site_occupancy
_atom_site_site_symmetry_order
_atom_site_calc_flag
_atom_site_refinement_flags_posn
_atom_site_refinement_flags_adp
_atom_site_refinement_flags_occupancy
_atom_site_disorder_assembly
_atom_site_disorder_group
Fe1 Fe 0.31321(3) 0.18519(4) -0.22888(3) 0.02855(16) Uani 1 1 d . . . . .
O1 O 0.30210(16) 0.1488(2) -0.33045(15) 0.0378(7) Uani 1 1 d . . . . .
C1 C 0.2381(2) 0.1271(3) -0.3879(2) 0.0317(8) Uani 1 1 d . . . . .
C2 C 0.2446(3) 0.0745(4) -0.4501(2) 0.0406(10) Uani 1 1 d . . . . .
H1 H 0.2951 0.0591 -0.4512 0.049 Uiso 1 1 calc R U . . .
C3 C 0.1787(3) 0.0443(4) -0.5103(2) 0.0433(10) Uani 1 1 d . . . . .
H2 H 0.1838 0.0082 -0.5522 0.052 Uiso 1 1 calc R U . . .
C4 C 0.1056(2) 0.0681(3) -0.5080(2) 0.0369(9) Uani 1 1 d . . . . .
F1 F 0.04161(16) 0.0355(2) -0.56672(14) 0.0529(7) Uani 1 1 d . . . . .
C5 C 0.0961(2) 0.1234(3) -0.4511(2) 0.0351(9) Uani 1 1 d . . . . .
H3 H 0.0450 0.1407 -0.4523 0.042 Uiso 1 1 calc R U . . .
C6 C 0.1624(2) 0.1553(3) -0.3899(2) 0.0307(8) Uani 1 1 d . . . . .
C7 C 0.1499(2) 0.2216(3) -0.3344(2) 0.0324(8) Uani 1 1 d . . . . .
H4 H 0.0976 0.2428 -0.3427 0.039 Uiso 1 1 calc R U . . .
N1 N 0.20372(19) 0.2548(2) -0.27424(18) 0.0311(7) Uani 1 1 d . . . . .
C8 C 0.1825(3) 0.3254(3) -0.2238(2) 0.0358(9) Uani 1 1 d . . . . .
H5 H 0.1255 0.3214 -0.2334 0.043 Uiso 1 1 calc R U . . .
H6 H 0.1955 0.3970 -0.2327 0.043 Uiso 1 1 calc R U . . .
C9 C 0.2287(3) 0.2933(3) -0.1428(2) 0.0377(9) Uani 1 1 d . . . . .
H7 H 0.2242 0.3468 -0.1073 0.045 Uiso 1 1 calc R U . . .
H8 H 0.2073 0.2282 -0.1309 0.045 Uiso 1 1 calc R U . . .
N2 N 0.3116(2) 0.2791(3) -0.13413(19) 0.0329(7) Uani 1 1 d . . . . .
H9 H 0.337(3) 0.244(4) -0.088(3) 0.043(13) Uiso 1 1 d . . . . .
C10 C 0.3564(3) 0.3758(3) -0.1281(2) 0.0361(9) Uani 1 1 d . . . . .
H10 H 0.4069 0.3704 -0.0854 0.043 Uiso 1 1 calc R U . . .
H11 H 0.3264 0.4336 -0.1173 0.043 Uiso 1 1 calc R U . . .
C11 C 0.3719(3) 0.3978(3) -0.2004(2) 0.0382(9) Uani 1 1 d . . . . .
H12 H 0.3237 0.4248 -0.2392 0.046 Uiso 1 1 calc R U . . .
H13 H 0.4133 0.4506 -0.1908 0.046 Uiso 1 1 calc R U . . .
N3 N 0.3967(2) 0.3030(3) -0.2282(2) 0.0365(8) Uani 1 1 d . . . . .
H14 H 0.390(4) 0.311(5) -0.277(4) 0.08(2) Uiso 1 1 d . . . . .
C12 C 0.4768(2) 0.2709(3) -0.1819(3) 0.0386(9) Uani 1 1 d . . . . .
H15 H 0.4866 0.2842 -0.1277 0.046 Uiso 1 1 calc R U . . .
H16 H 0.5157 0.3097 -0.1970 0.046 Uiso 1 1 calc R U . . .
C13 C 0.4832(3) 0.1579(3) -0.1951(2) 0.0384(9) Uani 1 1 d . . . . .
H17 H 0.4778 0.1447 -0.2484 0.046 Uiso 1 1 calc R U . . .
H18 H 0.5344 0.1309 -0.1617 0.046 Uiso 1 1 calc R U . . .
N4 N 0.41910(19) 0.1092(3) -0.17751(18) 0.0327(7) Uani 1 1 d . . . . .
C14 C 0.4328(3) 0.0350(3) -0.1302(2) 0.0360(9) Uani 1 1 d . . . . .
H19 H 0.4849 0.0094 -0.1100 0.043 Uiso 1 1 calc R U . . .
C15 C 0.3745(2) -0.0122(3) -0.1058(2) 0.0319(8) Uani 1 1 d . . . . .
C16 C 0.4008(3) -0.0830(3) -0.0456(2) 0.0380(9) Uani 1 1 d . . . . .
H20 H 0.4547 -0.1007 -0.0242 0.046 Uiso 1 1 calc R U . . .
C17 C 0.3480(3) -0.1251(3) -0.0189(2) 0.0422(10) Uani 1 1 d . . . . .
F2 F 0.37323(19) -0.1923(2) 0.04100(15) 0.0567(7) Uani 1 1 d . . . . .
C18 C 0.2687(3) -0.1054(4) -0.0500(2) 0.0430(10) Uani 1 1 d . . . . .
H21 H 0.2329 -0.1386 -0.0310 0.052 Uiso 1 1 calc R U . . .
C19 C 0.2427(3) -0.0371(3) -0.1086(2) 0.0381(9) Uani 1 1 d . . . . .
H22 H 0.1883 -0.0221 -0.1298 0.046 Uiso 1 1 calc R U . . .
C20 C 0.2940(2) 0.0110(3) -0.1380(2) 0.0318(8) Uani 1 1 d . . . . .
O2 O 0.26567(16) 0.0743(2) -0.19571(16) 0.0366(6) Uani 1 1 d . . . . .
Fe2 Fe 0.23339(3) 0.15847(4) 0.20939(3) 0.03108(16) Uani 1 1 d . . . . .
O3 O 0.17646(19) 0.0660(2) 0.24931(16) 0.0440(7) Uani 1 1 d . . . . .
C21 C 0.1154(2) 0.0051(3) 0.2182(2) 0.0365(9) Uani 1 1 d . . . . .
C22 C 0.0769(3) -0.0360(4) 0.2636(3) 0.0504(12) Uani 1 1 d . . . . .
H23 H 0.0948 -0.0192 0.3160 0.060 Uiso 1 1 calc R U . . .
C23 C 0.0138(3) -0.1003(4) 0.2346(3) 0.0568(13) Uani 1 1 d . . . . .
H24 H -0.0126 -0.1271 0.2659 0.068 Uiso 1 1 calc R U . . .
C24 C -0.0104(3) -0.1252(4) 0.1586(3) 0.0563(13) Uani 1 1 d . . . . .
F3 F -0.0734(2) -0.1880(3) 0.1299(2) 0.0876(12) Uani 1 1 d . . . . .
C25 C 0.0259(3) -0.0895(4) 0.1123(3) 0.0507(12) Uani 1 1 d . . . . .
H25 H 0.0079 -0.1088 0.0605 0.061 Uiso 1 1 calc R U . . .
C26 C 0.0903(3) -0.0238(3) 0.1415(2) 0.0365(9) Uani 1 1 d . . . . .
C27 C 0.1275(3) 0.0115(3) 0.0907(2) 0.0414(10) Uani 1 1 d . . . . .
H26 H 0.1086 -0.0147 0.0405 0.050 Uiso 1 1 calc R U . . .
N5 N 0.1843(2) 0.0757(3) 0.1078(2) 0.0409(8) Uani 1 1 d . . . . .
C28 C 0.2167(4) 0.1076(4) 0.0502(3) 0.0589(14) Uani 1 1 d . . . . .
H27 H 0.1860 0.0774 0.0004 0.071 Uiso 1 1 calc R U . . .
H28 H 0.2718 0.0849 0.0644 0.071 Uiso 1 1 calc R U . . .
C29 C 0.2117(4) 0.2224(4) 0.0469(3) 0.0610(15) Uani 1 1 d . . . . .
H29 H 0.2377 0.2494 0.0126 0.073 Uiso 1 1 calc R U . . .
H30 H 0.1562 0.2445 0.0275 0.073 Uiso 1 1 calc R U . . .
N6 N 0.2511(2) 0.2614(3) 0.1244(2) 0.0415(8) Uani 1 1 d . . . . .
H31 H 0.304(3) 0.265(3) 0.134(2) 0.025(10) Uiso 1 1 d . . . . .
C30 C 0.2249(3) 0.3658(3) 0.1344(3) 0.0468(11) Uani 1 1 d . . . . .
H32 H 0.2196 0.4082 0.0893 0.056 Uiso 1 1 calc R U . . .
H33 H 0.2639 0.3989 0.1791 0.056 Uiso 1 1 calc R U . . .
C31 C 0.1476(3) 0.3581(4) 0.1453(3) 0.0483(11) Uani 1 1 d . . . . .
H34 H 0.1320 0.4265 0.1583 0.058 Uiso 1 1 calc R U . . .
H35 H 0.1069 0.3346 0.0978 0.058 Uiso 1 1 calc R U . . .
N7 N 0.1535(2) 0.2855(3) 0.2060(2) 0.0431(9) Uani 1 1 d . . . . .
H36 H 0.115(3) 0.255(4) 0.199(3) 0.047(16) Uiso 1 1 d . . . . .
C32 C 0.1810(5) 0.3374(7) 0.2819(3) 0.098(3) Uani 1 1 d . . . . .
H37 H 0.2119 0.3987 0.2786 0.118 Uiso 1 1 calc R U . . .
H38 H 0.1343 0.3622 0.2922 0.118 Uiso 1 1 calc R U . . .
C33 C 0.2253(4) 0.2797(6) 0.3424(3) 0.087(3) Uani 1 1 d . . . . .
H39 H 0.1910 0.2331 0.3584 0.104 Uiso 1 1 calc R U . . .
H40 H 0.2530 0.3254 0.3855 0.104 Uiso 1 1 calc R U . . .
N8 N 0.2822(2) 0.2194(3) 0.3216(2) 0.0511(11) Uani 1 1 d . . . . .
C34 C 0.3484(3) 0.1999(4) 0.3726(3) 0.0499(12) Uani 1 1 d . . . . .
H41 H 0.3582 0.2255 0.4223 0.060 Uiso 1 1 calc R U . . .
C35 C 0.4089(2) 0.1412(3) 0.3586(3) 0.0399(10) Uani 1 1 d . . . . .
C36 C 0.4777(3) 0.1244(4) 0.4211(3) 0.0590(15) Uani 1 1 d . . . . .
H42 H 0.4824 0.1490 0.4699 0.071 Uiso 1 1 calc R U . . .
C37 C 0.5370(3) 0.0726(5) 0.4101(3) 0.0604(15) Uani 1 1 d . . . . .
F4 F 0.6038(2) 0.0543(4) 0.4713(2) 0.1007(16) Uani 1 1 d . . . . .
C38 C 0.5343(3) 0.0392(4) 0.3398(3) 0.0484(11) Uani 1 1 d . . . . .
H43 H 0.5783 0.0058 0.3340 0.058 Uiso 1 1 calc R U . . .
C39 C 0.4671(2) 0.0550(3) 0.2784(3) 0.0396(10) Uani 1 1 d . . . . .
H44 H 0.4649 0.0332 0.2296 0.048 Uiso 1 1 calc R U . . .
C40 C 0.4019(2) 0.1027(3) 0.2866(2) 0.0359(9) Uani 1 1 d . . . . .
O4 O 0.33666(18) 0.1089(3) 0.22716(17) 0.0436(7) Uani 1 1 d . . . . .
N9 N 0.4209(2) 0.2234(3) 0.0620(2) 0.0422(9) Uani 1 1 d . . . . .
O5 O 0.4631(3) 0.1887(4) 0.1237(2) 0.0884(15) Uani 1 1 d . . . . .
O6 O 0.3822(4) 0.2985(4) 0.0585(3) 0.1067(19) Uani 1 1 d . . . . .
O7 O 0.4205(3) 0.1849(4) 0.0039(2) 0.101(2) Uani 1 1 d . . . . .
N10 N -0.0366(3) 0.1829(3) 0.0946(2) 0.0499(10) Uani 1 1 d . . . . .
O8 O -0.0127(3) 0.2076(4) 0.1619(2) 0.0775(13) Uani 1 1 d . . . . .
O9 O 0.0072(3) 0.1977(4) 0.0577(2) 0.0815(13) Uani 1 1 d . . . . .
O10 O -0.0978(3) 0.1420(6) 0.0646(4) 0.137(3) Uani 1 1 d . . . . .

loop_
_atom_site_aniso_label
_atom_site_aniso_U_11
_atom_site_aniso_U_22
_atom_site_aniso_U_33
_atom_site_aniso_U_23
_atom_site_aniso_U_13
_atom_site_aniso_U_12
Fe1 0.0300(3) 0.0275(3) 0.0232(3) 0.0005(2) 0.0031(2) 0.0008(2)
O1 0.0314(15) 0.0507(18) 0.0272(14) -0.0090(13) 0.0053(12) -0.0021(13)
C1 0.035(2) 0.033(2) 0.0256(19) 0.0012(15) 0.0085(16) 0.0009(16)
C2 0.038(2) 0.050(3) 0.032(2) -0.0023(19) 0.0115(18) 0.0071(19)
C3 0.048(3) 0.051(3) 0.027(2) -0.0019(18) 0.0092(19) 0.012(2)
C4 0.039(2) 0.040(2) 0.0221(19) 0.0000(16) -0.0022(17) 0.0032(18)
F1 0.0456(15) 0.0607(17) 0.0366(14) -0.0141(12) -0.0052(12) 0.0064(13)
C5 0.034(2) 0.034(2) 0.031(2) 0.0026(16) 0.0036(17) 0.0060(17)
C6 0.036(2) 0.0273(19) 0.0263(19) 0.0023(15) 0.0072(16) 0.0038(16)
C7 0.034(2) 0.036(2) 0.027(2) 0.0036(16) 0.0093(17) 0.0028(17)
N1 0.0374(18) 0.0283(16) 0.0261(16) 0.0007(13) 0.0095(14) 0.0040(13)
C8 0.039(2) 0.038(2) 0.030(2) -0.0054(16) 0.0124(18) 0.0087(17)
C9 0.045(2) 0.042(2) 0.029(2) -0.0018(17) 0.0173(19) -0.0010(19)
N2 0.0385(19) 0.0319(17) 0.0248(17) -0.0022(14) 0.0068(15) -0.0036(14)
C10 0.041(2) 0.033(2) 0.032(2) -0.0055(16) 0.0105(18) -0.0036(17)
C11 0.046(2) 0.026(2) 0.039(2) 0.0009(17) 0.0118(19) -0.0002(17)
N3 0.047(2) 0.0324(18) 0.0282(19) -0.0013(14) 0.0110(16) -0.0034(15)
C12 0.036(2) 0.037(2) 0.042(2) -0.0073(18) 0.0121(19) -0.0055(18)
C13 0.038(2) 0.040(2) 0.036(2) -0.0081(18) 0.0108(18) -0.0019(18)
N4 0.0348(18) 0.0328(17) 0.0282(17) -0.0060(14) 0.0081(14) -0.0022(14)
C14 0.040(2) 0.035(2) 0.027(2) -0.0065(16) 0.0039(17) 0.0018(17)
C15 0.038(2) 0.0288(19) 0.0253(19) -0.0044(15) 0.0066(16) 0.0011(16)
C16 0.047(2) 0.032(2) 0.029(2) -0.0018(16) 0.0053(18) 0.0048(18)
C17 0.065(3) 0.033(2) 0.023(2) 0.0022(16) 0.009(2) 0.004(2)
F2 0.078(2) 0.0508(16) 0.0357(15) 0.0145(12) 0.0137(14) 0.0044(14)
C18 0.054(3) 0.046(3) 0.030(2) -0.0018(19) 0.016(2) -0.006(2)
C19 0.046(2) 0.037(2) 0.031(2) -0.0048(17) 0.0135(18) -0.0033(18)
C20 0.042(2) 0.0239(18) 0.0249(19) -0.0037(15) 0.0053(17) -0.0046(16)
O2 0.0365(15) 0.0337(15) 0.0333(15) 0.0046(12) 0.0044(12) -0.0048(12)
Fe2 0.0336(3) 0.0331(3) 0.0260(3) -0.0046(2) 0.0096(2) -0.0002(2)
O3 0.0565(19) 0.0463(17) 0.0240(14) -0.0031(12) 0.0076(13) -0.0165(15)
C21 0.041(2) 0.031(2) 0.032(2) 0.0011(16) 0.0055(18) -0.0023(17)
C22 0.063(3) 0.049(3) 0.041(3) 0.000(2) 0.021(2) -0.010(2)
C23 0.056(3) 0.060(3) 0.061(3) 0.003(3) 0.029(3) -0.009(3)
C24 0.047(3) 0.055(3) 0.062(3) -0.010(3) 0.013(2) -0.015(2)
F3 0.065(2) 0.100(3) 0.094(3) -0.023(2) 0.023(2) -0.046(2)
C25 0.050(3) 0.052(3) 0.042(3) -0.009(2) 0.006(2) -0.010(2)
C26 0.043(2) 0.030(2) 0.034(2) -0.0054(16) 0.0093(18) 0.0012(17)
C27 0.057(3) 0.036(2) 0.028(2) -0.0083(17) 0.0103(19) -0.003(2)
N5 0.057(2) 0.039(2) 0.0306(18) -0.0065(15) 0.0199(17) 0.0005(17)
C28 0.086(4) 0.063(3) 0.041(3) -0.017(2) 0.038(3) -0.007(3)
C29 0.100(4) 0.059(3) 0.033(3) -0.001(2) 0.034(3) -0.017(3)
N6 0.046(2) 0.047(2) 0.037(2) -0.0011(16) 0.0203(17) -0.0039(17)
C30 0.055(3) 0.036(2) 0.049(3) 0.002(2) 0.018(2) -0.009(2)
C31 0.051(3) 0.037(2) 0.055(3) 0.006(2) 0.015(2) 0.004(2)
N7 0.039(2) 0.053(2) 0.041(2) 0.0037(18) 0.0186(18) 0.0067(19)
C32 0.118(6) 0.137(7) 0.043(3) -0.005(4) 0.031(4) 0.080(5)
C33 0.058(3) 0.129(6) 0.056(4) -0.055(4) -0.002(3) 0.040(4)
N8 0.037(2) 0.065(3) 0.044(2) -0.030(2) 0.0045(17) 0.0091(19)
C34 0.040(2) 0.060(3) 0.044(3) -0.026(2) 0.007(2) 0.005(2)
C35 0.032(2) 0.041(2) 0.045(2) -0.0155(19) 0.0109(19) -0.0020(18)
C36 0.047(3) 0.071(4) 0.046(3) -0.030(3) 0.001(2) 0.012(3)
C37 0.034(2) 0.071(4) 0.062(3) -0.027(3) -0.003(2) 0.009(2)
F4 0.056(2) 0.146(4) 0.070(2) -0.048(2) -0.0170(17) 0.046(2)
C38 0.036(2) 0.049(3) 0.059(3) -0.012(2) 0.014(2) 0.005(2)
C39 0.040(2) 0.039(2) 0.043(2) -0.0060(19) 0.018(2) 0.0001(18)
C40 0.033(2) 0.031(2) 0.041(2) -0.0022(17) 0.0088(18) -0.0013(16)
O4 0.0421(17) 0.0539(19) 0.0340(16) -0.0090(14) 0.0124(14) 0.0061(14)
N9 0.038(2) 0.050(2) 0.039(2) 0.0025(17) 0.0132(17) -0.0008(17)
O5 0.092(3) 0.126(4) 0.038(2) 0.014(2) 0.012(2) 0.018(3)
O6 0.149(5) 0.106(4) 0.086(4) 0.019(3) 0.068(4) 0.063(4)
O7 0.126(4) 0.116(4) 0.038(2) -0.014(2) -0.002(2) 0.077(3)
N10 0.053(2) 0.056(3) 0.042(2) -0.0048(18) 0.018(2) -0.003(2)
O8 0.083(3) 0.111(4) 0.043(2) -0.009(2) 0.028(2) 0.012(3)
O9 0.117(4) 0.089(3) 0.056(3) 0.003(2) 0.052(3) -0.012(3)
O10 0.063(3) 0.161(6) 0.186(7) -0.095(5) 0.042(4) -0.045(4)

loop_
_atom_type_symbol
_atom_type_description
_atom_type_scat_dispersion_real
_atom_type_scat_dispersion_imag
_atom_type_scat_source
C C 0.0033 0.0016 'International Tables Vol C Tables 4.2.6.8 and 6.1.1.4'
H H 0.0000 0.0000 'International Tables Vol C Tables 4.2.6.8 and 6.1.1.4'
N N 0.0061 0.0033 'International Tables Vol C Tables 4.2.6.8 and 6.1.1.4'
O O 0.0106 0.0060 'International Tables Vol C Tables 4.2.6.8 and 6.1.1.4'
F F 0.0171 0.0103 'International Tables Vol C Tables 4.2.6.8 and 6.1.1.4'
Fe Fe 0.3463 0.8444 'International Tables Vol C Tables 4.2.6.8 and 6.1.1.4'

loop_
_geom_angle_atom_site_label_1
_geom_angle_atom_site_label_2
_geom_angle_atom_site_label_3
_geom_angle
_geom_angle_site_symmetry_1
_geom_angle_site_symmetry_3
_geom_angle_publ_flag
O2 Fe1 O1 103.99(13) . . ?
O2 Fe1 N4 86.65(13) . . ?
O1 Fe1 N4 95.99(13) . . ?
O2 Fe1 N1 89.03(13) . . ?
O1 Fe1 N1 86.90(12) . . ?
N4 Fe1 N1 175.28(13) . . ?
O2 Fe1 N3 160.19(13) . . ?
O1 Fe1 N3 90.49(13) . . ?
N4 Fe1 N3 78.33(14) . . ?
N1 Fe1 N3 105.43(14) . . ?
O2 Fe1 N2 90.97(13) . . ?
O1 Fe1 N2 159.21(14) . . ?
N4 Fe1 N2 99.28(13) . . ?
N1 Fe1 N2 78.87(13) . . ?
N3 Fe1 N2 78.94(14) . . ?
C1 O1 Fe1 129.1(3) . . ?
O1 C1 C2 119.0(4) . . ?
O1 C1 C6 122.8(4) . . ?
C2 C1 C6 118.2(4) . . ?
C3 C2 C1 121.4(4) . . ?
C3 C2 H1 119.3 . . ?
C1 C2 H1 119.3 . . ?
C4 C3 C2 118.5(4) . . ?
C4 C3 H2 120.8 . . ?
C2 C3 H2 120.8 . . ?
C5 C4 F1 119.9(4) . . ?
C5 C4 C3 122.4(4) . . ?
F1 C4 C3 117.6(4) . . ?
C4 C5 C6 119.6(4) . . ?
C4 C5 H3 120.2 . . ?
C6 C5 H3 120.2 . . ?
C5 C6 C1 119.6(4) . . ?
C5 C6 C7 117.6(4) . . ?
C1 C6 C7 122.6(4) . . ?
N1 C7 C6 125.2(4) . . ?
N1 C7 H4 117.4 . . ?
C6 C7 H4 117.4 . . ?
C7 N1 C8 119.2(3) . . ?
C7 N1 Fe1 122.8(3) . . ?
C8 N1 Fe1 116.0(2) . . ?
N1 C8 C9 107.4(3) . . ?
N1 C8 H5 110.2 . . ?
C9 C8 H5 110.2 . . ?
N1 C8 H6 110.2 . . ?
C9 C8 H6 110.2 . . ?
H5 C8 H6 108.5 . . ?
N2 C9 C8 109.4(3) . . ?
N2 C9 H7 109.8 . . ?
C8 C9 H7 109.8 . . ?
N2 C9 H8 109.8 . . ?
C8 C9 H8 109.8 . . ?
H7 C9 H8 108.2 . . ?
C9 N2 C10 114.7(3) . . ?
C9 N2 Fe1 106.7(2) . . ?
C10 N2 Fe1 112.0(2) . . ?
C9 N2 H9 109(3) . . ?
C10 N2 H9 105(3) . . ?
Fe1 N2 H9 110(3) . . ?
N2 C10 C11 111.2(3) . . ?
N2 C10 H10 109.4 . . ?
C11 C10 H10 109.4 . . ?
N2 C10 H11 109.4 . . ?
C11 C10 H11 109.4 . . ?
H10 C10 H11 108.0 . . ?
N3 C11 C10 109.9(3) . . ?
N3 C11 H12 109.7 . . ?
C10 C11 H12 109.7 . . ?
N3 C11 H13 109.7 . . ?
C10 C11 H13 109.7 . . ?
H12 C11 H13 108.2 . . ?
C11 N3 C12 113.0(3) . . ?
C11 N3 Fe1 107.1(3) . . ?
C12 N3 Fe1 110.6(3) . . ?
C11 N3 H14 109(4) . . ?
C12 N3 H14 113(4) . . ?
Fe1 N3 H14 103(4) . . ?
N3 C12 C13 107.3(3) . . ?
N3 C12 H15 110.3 . . ?
C13 C12 H15 110.3 . . ?
N3 C12 H16 110.3 . . ?
C13 C12 H16 110.3 . . ?
H15 C12 H16 108.5 . . ?
N4 C13 C12 105.8(3) . . ?
N4 C13 H17 110.6 . . ?
C12 C13 H17 110.6 . . ?
N4 C13 H18 110.6 . . ?
C12 C13 H18 110.6 . . ?
H17 C13 H18 108.7 . . ?
C14 N4 C13 120.6(4) . . ?
C14 N4 Fe1 127.3(3) . . ?
C13 N4 Fe1 111.8(3) . . ?
N4 C14 C15 124.1(4) . . ?
N4 C14 H19 117.9 . . ?
C15 C14 H19 117.9 . . ?
C16 C15 C20 119.7(4) . . ?
C16 C15 C14 117.2(4) . . ?
C20 C15 C14 123.1(4) . . ?
C17 C16 C15 118.8(4) . . ?
C17 C16 H20 120.6 . . ?
C15 C16 H20 120.6 . . ?
C16 C17 F2 119.3(4) . . ?
C16 C17 C18 122.9(4) . . ?
F2 C17 C18 117.8(4) . . ?
C19 C18 C17 118.6(4) . . ?
C19 C18 H21 120.7 . . ?
C17 C18 H21 120.7 . . ?
C18 C19 C20 121.6(4) . . ?
C18 C19 H22 119.2 . . ?
C20 C19 H22 119.2 . . ?
O2 C20 C19 119.1(4) . . ?
O2 C20 C15 122.5(4) . . ?
C19 C20 C15 118.4(4) . . ?
C20 O2 Fe1 130.9(3) . . ?
O4 Fe2 O3 110.98(15) . . ?
O4 Fe2 N5 93.79(14) . . ?
O3 Fe2 N5 85.43(14) . . ?
O4 Fe2 N8 84.75(13) . . ?
O3 Fe2 N8 86.45(16) . . ?
N5 Fe2 N8 170.62(17) . . ?
O4 Fe2 N7 150.10(16) . . ?
O3 Fe2 N7 92.25(16) . . ?
N5 Fe2 N7 107.03(16) . . ?
N8 Fe2 N7 77.96(15) . . ?
O4 Fe2 N6 86.90(15) . . ?
O3 Fe2 N6 155.69(14) . . ?
N5 Fe2 N6 76.79(15) . . ?
N8 Fe2 N6 112.32(17) . . ?
N7 Fe2 N6 77.57(15) . . ?
C21 O3 Fe2 133.7(3) . . ?
O3 C21 C22 118.9(4) . . ?
O3 C21 C26 122.4(4) . . ?
C22 C21 C26 118.6(4) . . ?
C23 C22 C21 121.5(5) . . ?
C23 C22 H23 119.3 . . ?
C21 C22 H23 119.3 . . ?
C22 C23 C24 118.4(5) . . ?
C22 C23 H24 120.8 . . ?
C24 C23 H24 120.8 . . ?
C25 C24 F3 119.2(5) . . ?
C25 C24 C23 122.6(5) . . ?
F3 C24 C23 118.2(5) . . ?
C24 C25 C26 119.4(4) . . ?
C24 C25 H25 120.3 . . ?
C26 C25 H25 120.3 . . ?
C25 C26 C21 119.5(4) . . ?
C25 C26 C27 117.5(4) . . ?
C21 C26 C27 123.0(4) . . ?
N5 C27 C26 124.9(4) . . ?
N5 C27 H26 117.6 . . ?
C26 C27 H26 117.6 . . ?
C27 N5 C28 119.9(4) . . ?
C27 N5 Fe2 127.7(3) . . ?
C28 N5 Fe2 112.1(3) . . ?
N5 C28 C29 106.2(4) . . ?
N5 C28 H27 110.5 . . ?
C29 C28 H27 110.5 . . ?
N5 C28 H28 110.5 . . ?
C29 C28 H28 110.5 . . ?
H27 C28 H28 108.7 . . ?
N6 C29 C28 107.5(4) . . ?
N6 C29 H29 110.2 . . ?
C28 C29 H29 110.2 . . ?
N6 C29 H30 110.2 . . ?
C28 C29 H30 110.2 . . ?
H29 C29 H30 108.5 . . ?
C30 N6 C29 112.2(4) . . ?
C30 N6 Fe2 109.3(3) . . ?
C29 N6 Fe2 111.6(3) . . ?
C30 N6 H31 107(3) . . ?
C29 N6 H31 109(3) . . ?
Fe2 N6 H31 107(3) . . ?
N6 C30 C31 108.5(4) . . ?
N6 C30 H32 110.0 . . ?
C31 C30 H32 110.0 . . ?
N6 C30 H33 110.0 . . ?
C31 C30 H33 110.0 . . ?
H32 C30 H33 108.4 . . ?
N7 C31 C30 109.7(4) . . ?
N7 C31 H34 109.7 . . ?
C30 C31 H34 109.7 . . ?
N7 C31 H35 109.7 . . ?
C30 C31 H35 109.7 . . ?
H34 C31 H35 108.2 . . ?
C31 N7 C32 111.4(5) . . ?
C31 N7 Fe2 112.2(3) . . ?
C32 N7 Fe2 108.4(3) . . ?
C31 N7 H36 113(4) . . ?
C32 N7 H36 111(4) . . ?
Fe2 N7 H36 100(4) . . ?
C33 C32 N7 116.8(6) . . ?
C33 C32 H37 108.1 . . ?
N7 C32 H37 108.1 . . ?
C33 C32 H38 108.1 . . ?
N7 C32 H38 108.1 . . ?
H37 C32 H38 107.3 . . ?
C32 C33 N8 109.7(5) . . ?
C32 C33 H39 109.7 . . ?
N8 C33 H39 109.7 . . ?
C32 C33 H40 109.7 . . ?
N8 C33 H40 109.7 . . ?
H39 C33 H40 108.2 . . ?
C34 N8 C33 118.5(4) . . ?
C34 N8 Fe2 128.8(3) . . ?
C33 N8 Fe2 112.1(3) . . ?
N8 C34 C35 123.3(4) . . ?
N8 C34 H41 118.3 . . ?
C35 C34 H41 118.3 . . ?
C36 C35 C40 120.4(4) . . ?
C36 C35 C34 116.4(4) . . ?
C40 C35 C34 123.3(4) . . ?
C37 C36 C35 118.4(5) . . ?
C37 C36 H42 120.8 . . ?
C35 C36 H42 120.8 . . ?
C36 C37 F4 118.7(5) . . ?
C36 C37 C38 123.0(5) . . ?
F4 C37 C38 118.4(4) . . ?
C39 C38 C37 118.9(4) . . ?
C39 C38 H43 120.5 . . ?
C37 C38 H43 120.5 . . ?
C38 C39 C40 120.9(4) . . ?
C38 C39 H44 119.5 . . ?
C40 C39 H44 119.5 . . ?
O4 C40 C39 118.7(4) . . ?
O4 C40 C35 123.1(4) . . ?
C39 C40 C35 118.2(4) . . ?
C40 O4 Fe2 135.3(3) . . ?
O6 N9 O7 118.4(5) . . ?
O6 N9 O5 120.9(5) . . ?
O7 N9 O5 120.7(5) . . ?
O10 N10 O8 122.8(6) . . ?
O10 N10 O9 118.9(5) . . ?
O8 N10 O9 118.2(5) . . ?

loop_
_geom_bond_atom_site_label_1
_geom_bond_atom_site_label_2
_geom_bond_distance
_geom_bond_site_symmetry_2
_geom_bond_publ_flag
Fe1 O2 1.897(3) . ?
Fe1 O1 1.914(3) . ?
Fe1 N4 2.081(3) . ?
Fe1 N1 2.082(3) . ?
Fe1 N3 2.156(4) . ?
Fe1 N2 2.172(3) . ?
O1 C1 1.315(5) . ?
C1 C2 1.397(6) . ?
C1 C6 1.415(6) . ?
C2 C3 1.389(6) . ?
C2 H1 0.9500 . ?
C3 C4 1.384(6) . ?
C3 H2 0.9500 . ?
C4 C5 1.352(6) . ?
C4 F1 1.364(5) . ?
C5 C6 1.409(6) . ?
C5 H3 0.9500 . ?
C6 C7 1.436(6) . ?
C7 N1 1.287(5) . ?
C7 H4 0.9500 . ?
N1 C8 1.468(5) . ?
C8 C9 1.522(6) . ?
C8 H5 0.9900 . ?
C8 H6 0.9900 . ?
C9 N2 1.473(5) . ?
C9 H7 0.9900 . ?
C9 H8 0.9900 . ?
N2 C10 1.482(5) . ?
N2 H9 0.94(5) . ?
C10 C11 1.513(6) . ?
C10 H10 0.9900 . ?
C10 H11 0.9900 . ?
C11 N3 1.471(5) . ?
C11 H12 0.9900 . ?
C11 H13 0.9900 . ?
N3 C12 1.475(6) . ?
N3 H14 0.89(7) . ?
C12 C13 1.501(6) . ?
C12 H15 0.9900 . ?
C12 H16 0.9900 . ?
C13 N4 1.465(5) . ?
C13 H17 0.9900 . ?
C13 H18 0.9900 . ?
N4 C14 1.277(5) . ?
C14 C15 1.435(6) . ?
C14 H19 0.9500 . ?
C15 C16 1.410(6) . ?
C15 C20 1.410(6) . ?
C16 C17 1.348(7) . ?
C16 H20 0.9500 . ?
C17 F2 1.373(5) . ?
C17 C18 1.380(7) . ?
C18 C19 1.367(6) . ?
C18 H21 0.9500 . ?
C19 C20 1.391(6) . ?
C19 H22 0.9500 . ?
C20 O2 1.317(5) . ?
Fe2 O4 1.904(3) . ?
Fe2 O3 1.906(3) . ?
Fe2 N5 2.105(4) . ?
Fe2 N8 2.140(4) . ?
Fe2 N7 2.188(4) . ?
Fe2 N6 2.198(4) . ?
O3 C21 1.324(5) . ?
C21 C22 1.390(6) . ?
C21 C26 1.407(6) . ?
C22 C23 1.371(7) . ?
C22 H23 0.9500 . ?
C23 C24 1.381(8) . ?
C23 H24 0.9500 . ?
C24 C25 1.349(7) . ?
C24 F3 1.358(6) . ?
C25 C26 1.400(6) . ?
C25 H25 0.9500 . ?
C26 C27 1.427(6) . ?
C27 N5 1.281(6) . ?
C27 H26 0.9500 . ?
N5 C28 1.466(6) . ?
C28 C29 1.495(8) . ?
C28 H27 0.9900 . ?
C28 H28 0.9900 . ?
C29 N6 1.475(6) . ?
C29 H29 0.9900 . ?
C29 H30 0.9900 . ?
N6 C30 1.473(6) . ?
N6 H31 0.91(4) . ?
C30 C31 1.498(7) . ?
C30 H32 0.9900 . ?
C30 H33 0.9900 . ?
C31 N7 1.457(6) . ?
C31 H34 0.9900 . ?
C31 H35 0.9900 . ?
N7 C32 1.501(7) . ?
N7 H36 0.78(5) . ?
C32 C33 1.370(9) . ?
C32 H37 0.9900 . ?
C32 H38 0.9900 . ?
C33 N8 1.459(6) . ?
C33 H39 0.9900 . ?
C33 H40 0.9900 . ?
N8 C34 1.277(6) . ?
C34 C35 1.440(6) . ?
C34 H41 0.9500 . ?
C35 C36 1.405(7) . ?
C35 C40 1.409(6) . ?
C36 C37 1.349(7) . ?
C36 H42 0.9500 . ?
C37 F4 1.373(6) . ?
C37 C38 1.379(7) . ?
C38 C39 1.376(6) . ?
C38 H43 0.9500 . ?
C39 C40 1.395(6) . ?
C39 H44 0.9500 . ?
C40 O4 1.321(5) . ?
N9 O6 1.193(6) . ?
N9 O7 1.203(5) . ?
N9 O5 1.234(5) . ?
N10 O10 1.185(6) . ?
N10 O8 1.232(6) . ?
N10 O9 1.243(6) . ?
